data_4082887
loop_
_publ_author_name
'Makhoul, Rim'
'Sahnoune, Hiba'
'Davin, Thomas'
'Kahlal, Samia'
'Dorcet, Vincent'
'Roisnel, Thierry'
'Halet, Jean-Fran\,cois'
'Hamon, Jean-Ren\'e'
'Lapinte, Claude'

_publ_section_title
;
 Proton-Controlled Regioselective Synthesis of [Cp*(dppe)Fe--C\\tb
 C-1-(\h6-C10H7)Ru(\h5-Cp](PF6) and Electron-Driven Haptotropic
 Rearrangement of the (\h5-Cp)Ru+Arenophile
;
_journal_issue 18
_journal_name_full Organometallics
_journal_page_first 4792
_journal_paper_doi 10.1021/om500047k
_journal_volume 33
_journal_year 2014
_chemical_absolute_configuration ad
_chemical_compound_source 'synthesis as described'
_chemical_formula_moiety 'C53 H51 Fe P2 Ru, 2(F6 P), 2(C H2 Cl2)'
_chemical_formula_sum 'C55 H55 Cl4 F12 Fe P4 Ru'
_chemical_formula_weight 1366.59
_chemical_name_systematic
;
 ?
;
_space_group_IT_number 4
_symmetry_cell_setting monoclinic
_symmetry_Int_Tables_number 4
_symmetry_space_group_name_Hall 'P 2yb'
_symmetry_space_group_name_H-M 'P 1 21 1'
_atom_sites_solution_hydrogens geom
_atom_sites_solution_primary direct
_atom_sites_solution_secondary difmap
_cell_angle_alpha 90
_cell_angle_beta 99.621(2)
_cell_angle_gamma 90
_cell_formula_units_Z 2
_cell_length_a 12.4180(6)
_cell_length_b 14.8558(8)
_cell_length_c 15.5675(8)
_cell_measurement_reflns_used 5349
_cell_measurement_temperature 150(2)
_cell_measurement_theta_max 23.24
_cell_measurement_theta_min 2.65
_cell_measurement_wavelength 0.71073
_cell_volume 2831.5(3)
_computing_cell_refinement 'Bruker APEX2 (Bruker, 2006)'
_computing_data_collection 'Bruker APEX2 (Bruker, 2006)'
_computing_data_reduction 'Bruker APEX2 (Bruker, 2006)'
_computing_molecular_graphics 'Ortep-3 for Windows (Farrugia, 1997)'
_computing_publication_material
;
           WinGX publication routines (Farrugia, 2012),
           CRYSCAL (T. Roisnel, local program)
;
_computing_structure_refinement 'SHELXL-97 (Sheldrick, 1997)'
_computing_structure_solution 'SIR97 (Altomare et al., 1999)'
_diffrn_ambient_temperature 150(2)
_diffrn_detector 'CCD plate'
_diffrn_measured_fraction_theta_full 0.998
_diffrn_measured_fraction_theta_max 0.998
_diffrn_measurement_device_type 'APEXII, Bruker-AXS'
_diffrn_measurement_method 'CCD rotation images, thin slices'
_diffrn_radiation_monochromator graphite
_diffrn_radiation_probe x-ray
_diffrn_radiation_type MoK\a
_diffrn_radiation_wavelength 0.71073
_diffrn_reflns_av_R_equivalents 0.0578
_diffrn_reflns_av_unetI/netI 0.1101
_diffrn_reflns_limit_h_max 16
_diffrn_reflns_limit_h_min -12
_diffrn_reflns_limit_k_max 19
_diffrn_reflns_limit_k_min -18
_diffrn_reflns_limit_l_max 20
_diffrn_reflns_limit_l_min -20
_diffrn_reflns_number 24543
_diffrn_reflns_theta_full 27.48
_diffrn_reflns_theta_max 27.48
_diffrn_reflns_theta_min 2.99
_exptl_absorpt_coefficient_mu 0.902
_exptl_absorpt_correction_T_max 0.973
_exptl_absorpt_correction_T_min 0.621
_exptl_absorpt_correction_type multi-scan
_exptl_absorpt_process_details
;
  [Sheldrick, G.M. (2002). SADABS Bruker AXS Inc., Madison, Wisconsin, USA]
;
_exptl_crystal_colour orange
_exptl_crystal_density_diffrn 1.603
_exptl_crystal_density_method 'not measured'
_exptl_crystal_description plate
_exptl_crystal_F_000 1382
_exptl_crystal_size_max 0.6
_exptl_crystal_size_mid 0.27
_exptl_crystal_size_min 0.03
_refine_diff_density_max 1.098
_refine_diff_density_min -1.418
_refine_diff_density_rms 0.116
_refine_ls_abs_structure_details 'Flack H D (1983), Acta Cryst. A39, 876-881'
_refine_ls_abs_structure_Flack 0.03(3)
_refine_ls_extinction_method none
_refine_ls_goodness_of_fit_ref 1.035
_refine_ls_hydrogen_treatment constr
_refine_ls_matrix_type full
_refine_ls_number_parameters 621
_refine_ls_number_reflns 12491
_refine_ls_number_restraints 61
_refine_ls_restrained_S_all 1.04
_refine_ls_R_factor_all 0.1265
_refine_ls_R_factor_gt 0.0738
_refine_ls_shift/su_max 0.003
_refine_ls_shift/su_mean 0
_refine_ls_structure_factor_coef Fsqd
_refine_ls_weighting_details 'calc w=1/[\s^2^(Fo^2^)+(0.1151P)^2^+0.0000P] where P=(Fo^2^+2Fc^2^)/3'
_refine_ls_weighting_scheme calc
_refine_ls_wR_factor_gt 0.1812
_refine_ls_wR_factor_ref 0.2109
_reflns_number_gt 8010
_reflns_number_total 12491
_reflns_threshold_expression >2sigma(I)
_cod_data_source_file om500047k_si_001.cif
_cod_data_source_block RM0118-3
_cod_original_sg_symbol_H-M 'P 21'
_cod_database_code 4082887

loop_
_symmetry_equiv_pos_as_xyz
'x, y, z'
'-x, y+1/2, -z'

loop_
_atom_site_label
_atom_site_type_symbol
_atom_site_fract_x
_atom_site_fract_y
_atom_site_fract_z
_atom_site_U_iso_or_equiv
_atom_site_adp_type
_atom_site_occupancy
_atom_site_symmetry_multiplicity
_atom_site_calc_flag
_atom_site_refinement_flags
Ru1 Ru 0.11460(7) 0.64496(6) 0.45067(6) 0.0621(3) Uani 1 1 d .
Fe1 Fe 0.32425(7) 0.77672(6) 0.08589(6) 0.0211(2) Uani 1 1 d .
P1 P 0.22340(14) 0.89870(12) 0.10990(11) 0.0232(4) Uani 1 1 d .
P2 P 0.16151(15) 0.71391(12) 0.03299(12) 0.0248(4) Uani 1 1 d .
C1 C 0.4525(6) 0.6849(5) 0.0683(5) 0.0286(16) Uani 1 1 d .
C2 C 0.4112(6) 0.7246(5) -0.0145(5) 0.0276(16) Uani 1 1 d .
C3 C 0.4227(5) 0.8188(5) -0.0071(5) 0.0270(16) Uani 1 1 d .
C4 C 0.4762(6) 0.8396(5) 0.0805(5) 0.0269(15) Uani 1 1 d .
C5 C 0.4951(5) 0.7578(5) 0.1259(5) 0.0308(17) Uani 1 1 d .
C6 C 0.4606(7) 0.5872(5) 0.0906(6) 0.042(2) Uani 1 1 d .
H6A H 0.4055 0.5537 0.0506 0.063 Uiso 1 1 calc R
H6B H 0.4479 0.5786 0.1506 0.063 Uiso 1 1 calc R
H6C H 0.5335 0.5651 0.0854 0.063 Uiso 1 1 calc R
C7 C 0.3762(6) 0.6724(5) -0.0973(5) 0.0338(18) Uani 1 1 d .
H7A H 0.3355 0.7121 -0.1415 0.051 Uiso 1 1 calc R
H7B H 0.3295 0.6221 -0.086 0.051 Uiso 1 1 calc R
H7C H 0.4409 0.6491 -0.1184 0.051 Uiso 1 1 calc R
C8 C 0.4066(6) 0.8852(6) -0.0810(5) 0.0339(17) Uani 1 1 d .
H8A H 0.4776 0.9005 -0.0967 0.051 Uiso 1 1 calc R
H8B H 0.372 0.9398 -0.0631 0.051 Uiso 1 1 calc R
H8C H 0.3597 0.8585 -0.1315 0.051 Uiso 1 1 calc R
C9 C 0.5198(6) 0.9287(5) 0.1098(5) 0.0369(18) Uani 1 1 d .
H9A H 0.5347 0.9303 0.1737 0.055 Uiso 1 1 calc R
H9B H 0.4661 0.9753 0.0882 0.055 Uiso 1 1 calc R
H9C H 0.5876 0.9399 0.0872 0.055 Uiso 1 1 calc R
C10 C 0.5597(6) 0.7427(6) 0.2163(5) 0.0386(19) Uani 1 1 d .
H10A H 0.635 0.7263 0.2117 0.058 Uiso 1 1 calc R
H10B H 0.5261 0.6939 0.245 0.058 Uiso 1 1 calc R
H10C H 0.5598 0.798 0.2505 0.058 Uiso 1 1 calc R
C11 C 0.2271(6) 1.0026(4) 0.0496(4) 0.0260(15) Uani 1 1 d .
C12 C 0.2905(6) 1.0780(5) 0.0860(5) 0.0286(16) Uani 1 1 d .
H12 H 0.3287 1.0746 0.1441 0.034 Uiso 1 1 calc R
C13 C 0.2972(6) 1.1542(5) 0.0392(5) 0.0369(18) Uani 1 1 d .
H13 H 0.3386 1.2035 0.0659 0.044 Uiso 1 1 calc R
C14 C 0.2446(7) 1.1622(5) -0.0477(5) 0.0393(19) Uani 1 1 d .
H14 H 0.2536 1.2145 -0.0808 0.047 Uiso 1 1 calc R
C15 C 0.1782(7) 1.0904(6) -0.0843(5) 0.045(2) Uani 1 1 d .
H15 H 0.136 1.0959 -0.1409 0.054 Uiso 1 1 calc R
C16 C 0.1748(7) 1.0116(6) -0.0369(5) 0.0356(18) Uani 1 1 d .
H16 H 0.1354 0.9616 -0.0643 0.043 Uiso 1 1 calc R
C21 C 0.2457(6) 0.9385(5) 0.2223(5) 0.0300(16) Uani 1 1 d .
C22 C 0.1659(7) 0.9912(5) 0.2514(5) 0.0373(18) Uani 1 1 d .
H22 H 0.1014 1.0063 0.2121 0.045 Uiso 1 1 calc R
C23 C 0.1792(8) 1.0223(7) 0.3371(6) 0.053(2) Uani 1 1 d .
H23 H 0.1237 1.0574 0.3561 0.063 Uiso 1 1 calc R
C24 C 0.2742(10) 1.0015(6) 0.3947(5) 0.055(3) Uani 1 1 d .
H24 H 0.2834 1.0221 0.4532 0.066 Uiso 1 1 calc R
C25 C 0.3556(10) 0.9507(7) 0.3666(6) 0.062(3) Uani 1 1 d .
H25 H 0.4217 0.9382 0.4051 0.074 Uiso 1 1 calc R
C26 C 0.3394(7) 0.9184(5) 0.2813(5) 0.044(2) Uani 1 1 d .
H26 H 0.394 0.8816 0.263 0.053 Uiso 1 1 calc R
C27 C 0.0783(5) 0.8647(5) 0.0881(5) 0.0295(16) Uani 1 1 d .
H27A H 0.0386 0.896 0.1294 0.035 Uiso 1 1 calc R
H27B H 0.0457 0.8836 0.0284 0.035 Uiso 1 1 calc R
C28 C 0.0649(5) 0.7657(6) 0.0966(5) 0.0340(17) Uani 1 1 d .
H28A H -0.0109 0.7474 0.0732 0.041 Uiso 1 1 calc R
H28B H 0.0823 0.7472 0.1585 0.041 Uiso 1 1 calc R
C31 C 0.0901(6) 0.7322(5) -0.0777(4) 0.0261(15) Uani 1 1 d .
C32 C 0.1288(6) 0.7937(4) -0.1326(5) 0.0268(16) Uani 1 1 d .
H32 H 0.1963 0.8233 -0.1134 0.032 Uiso 1 1 calc R
C33 C 0.0713(6) 0.8129(5) -0.2146(5) 0.0315(16) Uani 1 1 d .
H33 H 0.0999 0.8535 -0.2523 0.038 Uiso 1 1 calc R
C34 C -0.0322(7) 0.7703(6) -0.2415(5) 0.0431(19) Uani 1 1 d .
H34 H -0.0738 0.7831 -0.2971 0.052 Uiso 1 1 calc R
C35 C -0.0704(7) 0.7118(5) -0.1875(6) 0.0395(19) Uani 1 1 d .
H35 H -0.1392 0.6837 -0.2056 0.047 Uiso 1 1 calc R
C36 C -0.0111(6) 0.6916(5) -0.1055(5) 0.0356(18) Uani 1 1 d .
H36 H -0.0395 0.6501 -0.0686 0.043 Uiso 1 1 calc R
C141 C 0.1551(6) 0.5917(5) 0.0458(5) 0.0337(17) Uani 1 1 d .
C142 C 0.1694(6) 0.5355(5) -0.0230(5) 0.0315(17) Uani 1 1 d .
H42 H 0.1732 0.5593 -0.079 0.038 Uiso 1 1 calc R
C143 C 0.1779(7) 0.4426(5) -0.0070(6) 0.044(2) Uani 1 1 d .
H43 H 0.1905 0.404 -0.053 0.053 Uiso 1 1 calc R
C144 C 0.1693(7) 0.4063(6) 0.0687(6) 0.045(2) Uani 1 1 d .
H44 H 0.1771 0.3432 0.0773 0.054 Uiso 1 1 calc R
C145 C 0.1485(9) 0.4625(6) 0.1362(6) 0.053(2) Uani 1 1 d .
H45 H 0.1376 0.4376 0.1904 0.064 Uiso 1 1 calc R
C146 C 0.1440(8) 0.5535(5) 0.1233(6) 0.043(2) Uani 1 1 d .
H46 H 0.1326 0.5914 0.1701 0.052 Uiso 1 1 calc R
C37 C 0.3049(6) 0.7252(4) 0.1919(5) 0.0276(16) Uani 1 1 d .
C38 C 0.3076(7) 0.6859(5) 0.2592(5) 0.0362(18) Uani 1 1 d .
C39 C 0.3200(10) 0.6386(8) 0.3416(7) 0.0765(11) Uani 1 1 d D
C40 C 0.3863(10) 0.5626(8) 0.3557(7) 0.0765(11) Uani 1 1 d D
H50 H 0.4249 0.5435 0.3112 0.092 Uiso 1 1 calc R
C41 C 0.3979(11) 0.5132(9) 0.4336(6) 0.0765(11) Uani 1 1 d D
H51 H 0.436 0.4575 0.4385 0.092 Uiso 1 1 calc R
C42 C 0.3523(10) 0.5473(8) 0.5050(7) 0.0765(11) Uani 1 1 d D
H52 H 0.3633 0.5156 0.5588 0.092 Uiso 1 1 calc R
C43 C 0.2902(9) 0.6285(8) 0.4966(7) 0.0765(11) Uani 1 1 d D
C44 C 0.2377(9) 0.6589(8) 0.5645(7) 0.0765(11) Uani 1 1 d D
H54 H 0.2453 0.6271 0.6181 0.092 Uiso 1 1 calc R
C45 C 0.1752(9) 0.7356(7) 0.5514(7) 0.0765(11) Uani 1 1 d D
H55 H 0.1402 0.7556 0.5978 0.092 Uiso 1 1 calc R
C46 C 0.1598(10) 0.7854(9) 0.4760(6) 0.0765(11) Uani 1 1 d D
H56 H 0.118 0.8393 0.4714 0.092 Uiso 1 1 calc R
C47 C 0.2081(9) 0.7538(8) 0.4049(7) 0.0765(11) Uani 1 1 d D
H57 H 0.1949 0.7847 0.3507 0.092 Uiso 1 1 calc R
C48 C 0.2772(10) 0.6749(8) 0.4151(7) 0.0765(11) Uani 1 1 d D
C49 C -0.0294(13) 0.6251(14) 0.3517(12) 0.134(4) Uani 1 1 d D
H61 H -0.0465 0.6679 0.3061 0.161 Uiso 1 1 calc R
C50 C 0.0328(13) 0.5502(13) 0.3524(12) 0.134(4) Uani 1 1 d D
H62 H 0.064 0.5278 0.305 0.161 Uiso 1 1 calc R
C51 C 0.0428(14) 0.5123(14) 0.4344(11) 0.134(4) Uani 1 1 d D
H63 H 0.0871 0.462 0.4546 0.161 Uiso 1 1 calc R
C52 C -0.0200(13) 0.5581(13) 0.4803(13) 0.134(4) Uani 1 1 d D
H64 H -0.0329 0.5455 0.5376 0.161 Uiso 1 1 calc R
C53 C -0.0610(14) 0.6255(14) 0.4283(11) 0.134(4) Uani 1 1 d D
H65 H -0.1087 0.6697 0.4451 0.161 Uiso 1 1 calc R
P3 P 0.3066(2) 0.95705(19) 0.67048(15) 0.0516(6) Uani 1 1 d .
F1 F 0.1927(5) 0.9409(5) 0.6092(4) 0.0763(19) Uani 1 1 d .
F2 F 0.4231(5) 0.9698(5) 0.7323(4) 0.080(2) Uani 1 1 d .
F3 F 0.3158(8) 1.0561(5) 0.6299(5) 0.100(3) Uani 1 1 d .
F4 F 0.2993(4) 0.8570(4) 0.7092(3) 0.0576(14) Uani 1 1 d .
F5 F 0.2453(6) 0.9945(5) 0.7456(4) 0.084(2) Uani 1 1 d .
F6 F 0.3691(5) 0.9167(5) 0.5969(4) 0.0710(18) Uani 1 1 d .
P4 P 0.1456(2) 0.3978(3) 0.71261(18) 0.0767(10) Uani 1 1 d .
F11 F 0.1081(8) 0.4692(8) 0.7687(8) 0.153(4) Uani 1 1 d .
F12 F 0.1813(9) 0.3091(9) 0.6721(9) 0.179(5) Uani 1 1 d .
F13 F 0.2475(8) 0.4353(9) 0.6871(10) 0.182(5) Uani 1 1 d .
F14 F 0.0439(9) 0.3499(8) 0.7355(9) 0.165(5) Uani 1 1 d .
F15 F 0.2152(11) 0.3618(12) 0.7977(7) 0.210(8) Uani 1 1 d .
F16 F 0.0749(11) 0.4097(15) 0.6304(7) 0.246(9) Uani 1 1 d .
C101 C 0.6686(12) 0.7456(12) 0.4582(9) 0.109(6) Uani 1 1 d .
H10D H 0.6961 0.7812 0.4126 0.131 Uiso 1 1 calc R
H10E H 0.6712 0.6813 0.4418 0.131 Uiso 1 1 calc R
Cl1 Cl 0.5359(2) 0.7745(2) 0.45881(17) 0.0706(7) Uani 1 1 d .
Cl2 Cl 0.7542(2) 0.7615(4) 0.5549(2) 0.1071(14) Uani 1 1 d .
C102 C 0.4690(10) 0.2704(9) 0.3014(8) 0.083(3) Uani 1 1 d .
H10F H 0.4657 0.2925 0.3609 0.1 Uiso 1 1 calc R
H10G H 0.5399 0.2893 0.2862 0.1 Uiso 1 1 calc R
Cl3 Cl 0.3645(3) 0.3182(3) 0.2291(2) 0.1017(12) Uani 1 1 d .
Cl4 Cl 0.4616(4) 0.1527(3) 0.3005(2) 0.1146(14) Uani 1 1 d .

loop_
_atom_site_aniso_label
_atom_site_aniso_U_11
_atom_site_aniso_U_22
_atom_site_aniso_U_33
_atom_site_aniso_U_23
_atom_site_aniso_U_13
_atom_site_aniso_U_12
Ru1 0.0425(4) 0.0695(6) 0.0816(6) 0.0088(5) 0.0316(4) 0.0026(4)
Fe1 0.0179(4) 0.0182(4) 0.0279(5) 0.0007(4) 0.0053(4) -0.0006(4)
P1 0.0193(8) 0.0218(8) 0.0282(9) -0.0022(7) 0.0031(7) 0.0023(7)
P2 0.0216(9) 0.0213(9) 0.0325(9) -0.0022(7) 0.0072(8) -0.0038(7)
C1 0.017(3) 0.027(4) 0.043(4) -0.003(3) 0.010(3) 0.005(3)
C2 0.017(3) 0.032(4) 0.037(4) -0.005(3) 0.012(3) -0.004(3)
C3 0.014(3) 0.034(4) 0.035(4) 0.003(3) 0.011(3) -0.004(3)
C4 0.021(4) 0.028(4) 0.034(4) 0.000(3) 0.012(3) -0.009(3)
C5 0.013(3) 0.041(5) 0.038(4) 0.003(3) 0.004(3) 0.001(3)
C6 0.041(5) 0.028(4) 0.055(5) 0.004(4) 0.003(4) 0.008(4)
C7 0.035(4) 0.032(4) 0.036(4) -0.009(3) 0.011(4) 0.006(3)
C8 0.020(4) 0.043(5) 0.038(4) 0.010(4) 0.005(3) -0.002(3)
C9 0.029(4) 0.031(4) 0.050(5) 0.001(4) 0.005(4) -0.008(3)
C10 0.026(4) 0.044(5) 0.043(4) -0.003(4) -0.001(4) -0.005(3)
C11 0.026(4) 0.023(3) 0.029(3) 0.003(3) 0.005(3) 0.009(3)
C12 0.024(4) 0.025(4) 0.036(4) 0.005(3) 0.003(3) 0.009(3)
C13 0.033(4) 0.031(4) 0.050(5) 0.008(4) 0.016(4) 0.008(3)
C14 0.047(5) 0.029(4) 0.044(4) 0.001(4) 0.012(4) 0.015(4)
C15 0.050(5) 0.047(5) 0.036(4) -0.001(4) 0.002(4) 0.034(4)
C16 0.037(5) 0.036(4) 0.033(4) -0.002(3) 0.002(3) 0.012(3)
C21 0.032(4) 0.025(4) 0.032(4) 0.006(3) 0.004(3) 0.004(3)
C22 0.040(5) 0.036(4) 0.039(4) -0.004(3) 0.014(4) 0.006(3)
C23 0.063(6) 0.059(6) 0.041(5) -0.009(4) 0.023(5) 0.006(5)
C24 0.092(8) 0.049(5) 0.025(4) 0.000(4) 0.013(5) 0.009(5)
C25 0.088(8) 0.050(6) 0.042(5) 0.012(5) -0.009(5) 0.015(6)
C26 0.051(5) 0.034(5) 0.040(4) -0.003(4) -0.008(4) 0.010(4)
C27 0.016(3) 0.031(4) 0.041(4) -0.012(3) 0.005(3) 0.003(3)
C28 0.017(3) 0.043(5) 0.043(4) 0.000(4) 0.009(3) -0.005(3)
C31 0.020(3) 0.034(4) 0.022(3) -0.005(3) -0.004(3) -0.004(3)
C32 0.021(3) 0.026(4) 0.034(4) -0.005(3) 0.005(3) -0.002(3)
C33 0.024(4) 0.040(4) 0.029(4) 0.002(3) -0.001(3) 0.002(3)
C34 0.039(4) 0.045(5) 0.041(4) -0.008(4) -0.007(4) 0.005(4)
C35 0.028(4) 0.028(4) 0.060(5) -0.006(4) -0.001(4) -0.004(3)
C36 0.032(4) 0.039(4) 0.037(4) 0.001(3) 0.010(4) 0.001(3)
C141 0.036(4) 0.025(4) 0.042(4) 0.000(3) 0.011(4) -0.003(3)
C142 0.026(4) 0.027(4) 0.041(4) -0.005(3) 0.005(3) -0.007(3)
C143 0.035(5) 0.026(4) 0.070(6) -0.001(4) 0.000(4) -0.003(3)
C144 0.040(5) 0.029(4) 0.061(6) 0.005(4) -0.010(4) -0.012(4)
C145 0.069(7) 0.034(5) 0.055(5) 0.008(4) 0.006(5) -0.009(4)
C146 0.058(6) 0.030(4) 0.045(5) 0.004(4) 0.015(4) -0.003(4)
C37 0.023(4) 0.018(3) 0.042(4) 0.001(3) 0.004(3) -0.003(3)
C38 0.039(5) 0.038(4) 0.033(4) 0.002(3) 0.009(4) 0.005(3)
C39 0.081(3) 0.090(3) 0.0621(19) 0.009(2) 0.0225(19) 0.007(2)
C40 0.081(3) 0.090(3) 0.0621(19) 0.009(2) 0.0225(19) 0.007(2)
C41 0.081(3) 0.090(3) 0.0621(19) 0.009(2) 0.0225(19) 0.007(2)
C42 0.081(3) 0.090(3) 0.0621(19) 0.009(2) 0.0225(19) 0.007(2)
C43 0.081(3) 0.090(3) 0.0621(19) 0.009(2) 0.0225(19) 0.007(2)
C44 0.081(3) 0.090(3) 0.0621(19) 0.009(2) 0.0225(19) 0.007(2)
C45 0.081(3) 0.090(3) 0.0621(19) 0.009(2) 0.0225(19) 0.007(2)
C46 0.081(3) 0.090(3) 0.0621(19) 0.009(2) 0.0225(19) 0.007(2)
C47 0.081(3) 0.090(3) 0.0621(19) 0.009(2) 0.0225(19) 0.007(2)
C48 0.081(3) 0.090(3) 0.0621(19) 0.009(2) 0.0225(19) 0.007(2)
C49 0.100(7) 0.180(10) 0.125(7) -0.022(7) 0.024(5) -0.068(7)
C50 0.100(7) 0.180(10) 0.125(7) -0.022(7) 0.024(5) -0.068(7)
C51 0.100(7) 0.180(10) 0.125(7) -0.022(7) 0.024(5) -0.068(7)
C52 0.100(7) 0.180(10) 0.125(7) -0.022(7) 0.024(5) -0.068(7)
C53 0.100(7) 0.180(10) 0.125(7) -0.022(7) 0.024(5) -0.068(7)
P3 0.0528(15) 0.0636(16) 0.0368(11) 0.0062(11) 0.0031(11) -0.0015(12)
F1 0.051(4) 0.100(5) 0.070(4) -0.020(4) -0.011(3) 0.017(3)
F2 0.065(4) 0.102(5) 0.063(4) 0.025(4) -0.017(3) -0.038(4)
F3 0.159(8) 0.069(4) 0.069(4) 0.027(4) 0.008(5) 0.010(5)
F4 0.045(3) 0.074(4) 0.055(3) 0.006(3) 0.014(3) -0.014(3)
F5 0.102(5) 0.098(5) 0.055(3) -0.005(3) 0.025(4) 0.018(4)
F6 0.062(4) 0.103(5) 0.050(3) 0.021(3) 0.017(3) 0.015(4)
P4 0.0423(15) 0.142(3) 0.0470(14) 0.0031(18) 0.0113(12) 0.0164(19)
F11 0.101(7) 0.150(9) 0.199(11) -0.080(8) 0.001(7) 0.013(6)
F12 0.119(8) 0.215(13) 0.220(13) -0.076(10) 0.079(8) 0.012(8)
F13 0.086(7) 0.191(12) 0.284(16) 0.045(11) 0.075(9) -0.011(7)
F14 0.121(8) 0.165(10) 0.235(13) -0.002(9) 0.111(9) 0.013(7)
F15 0.176(11) 0.36(2) 0.101(7) 0.055(10) 0.038(7) 0.166(13)
F16 0.173(12) 0.46(3) 0.086(7) 0.107(12) -0.044(7) 0.043(16)
C101 0.089(10) 0.159(16) 0.072(8) -0.037(9) -0.007(7) 0.057(10)
Cl1 0.0494(14) 0.0950(19) 0.0634(15) -0.0037(17) -0.0023(12) 0.0071(16)
Cl2 0.0505(16) 0.195(4) 0.0686(18) 0.017(2) -0.0113(14) -0.004(2)
C102 0.082(8) 0.082(8) 0.085(8) -0.016(8) 0.015(7) -0.025(8)
Cl3 0.070(2) 0.146(3) 0.086(2) -0.009(2) 0.0022(17) -0.014(2)
Cl4 0.149(4) 0.099(3) 0.083(2) 0.005(2) -0.017(2) -0.047(3)

loop_
_atom_type_symbol
_atom_type_description
_atom_type_scat_dispersion_real
_atom_type_scat_dispersion_imag
_atom_type_scat_source
C C 0.0033 0.0016 'International Tables Vol C Tables 4.2.6.8 and 6.1.1.4'
H H 0 0 'International Tables Vol C Tables 4.2.6.8 and 6.1.1.4'
F F 0.0171 0.0103 'International Tables Vol C Tables 4.2.6.8 and 6.1.1.4'
P P 0.1023 0.0942 'International Tables Vol C Tables 4.2.6.8 and 6.1.1.4'
Fe Fe 0.3463 0.8444 'International Tables Vol C Tables 4.2.6.8 and 6.1.1.4'
Ru Ru -1.2594 0.8363 'International Tables Vol C Tables 4.2.6.8 and 6.1.1.4'
Cl Cl 0.1484 0.1585 'International Tables Vol C Tables 4.2.6.8 and 6.1.1.4'

loop_
_geom_angle_atom_site_label_1
_geom_angle_atom_site_label_2
_geom_angle_atom_site_label_3
_geom_angle
C45 Ru1 C44 37.7(3)
C45 Ru1 C51 139.4(5)
C44 Ru1 C51 114.0(6)
C45 Ru1 C53 115.4(6)
C44 Ru1 C53 134.7(5)
C51 Ru1 C53 58.4(8)
C45 Ru1 C49 139.6(6)
C44 Ru1 C49 169.8(5)
C51 Ru1 C49 61.3(8)
C53 Ru1 C49 35.3(4)
C45 Ru1 C47 68.0(4)
C44 Ru1 C47 81.6(4)
C51 Ru1 C47 150.5(5)
C53 Ru1 C47 128.5(6)
C49 Ru1 C47 106.8(6)
C45 Ru1 C46 37.3(3)
C44 Ru1 C46 68.4(4)
C51 Ru1 C46 169.5(6)
C53 Ru1 C46 112.2(6)
C49 Ru1 C46 114.4(7)
C47 Ru1 C46 38.1(3)
C45 Ru1 C43 67.5(4)
C44 Ru1 C43 37.8(3)
C51 Ru1 C43 107.8(6)
C53 Ru1 C43 162.9(6)
C49 Ru1 C43 150.5(5)
C47 Ru1 C43 68.5(4)
C46 Ru1 C43 80.6(4)
C45 Ru1 C50 172.9(6)
C44 Ru1 C50 144.9(6)
C51 Ru1 C50 37.0(4)
C53 Ru1 C50 57.8(7)
C49 Ru1 C50 36.0(4)
C47 Ru1 C50 117.2(5)
C46 Ru1 C50 144.5(6)
C43 Ru1 C50 118.3(6)
C45 Ru1 C52 113.8(6)
C44 Ru1 C52 110.0(6)
C51 Ru1 C52 35.3(4)
C53 Ru1 C52 35.4(4)
C49 Ru1 C52 60.7(7)
C47 Ru1 C52 163.8(6)
C46 Ru1 C52 134.3(6)
C43 Ru1 C52 127.6(6)
C50 Ru1 C52 59.7(7)
C45 Ru1 C48 80.3(4)
C44 Ru1 C48 68.6(4)
C51 Ru1 C48 121.8(6)
C53 Ru1 C48 156.4(5)
C49 Ru1 C48 121.6(5)
C47 Ru1 C48 38.3(3)
C46 Ru1 C48 68.7(4)
C43 Ru1 C48 37.7(4)
C50 Ru1 C48 106.7(6)
C52 Ru1 C48 156.0(6)
C37 Fe1 C4 117.5(3)
C37 Fe1 C5 87.5(3)
C4 Fe1 C5 38.7(3)
C37 Fe1 C3 152.8(3)
C4 Fe1 C3 39.7(3)
C5 Fe1 C3 65.3(3)
C37 Fe1 C1 93.4(3)
C4 Fe1 C1 65.9(3)
C5 Fe1 C1 39.6(3)
C3 Fe1 C1 65.2(3)
C37 Fe1 C2 129.6(3)
C4 Fe1 C2 65.1(3)
C5 Fe1 C2 64.8(3)
C3 Fe1 C2 38.1(2)
C1 Fe1 C2 38.6(3)
C37 Fe1 P2 85.0(2)
C4 Fe1 P2 156.6(2)
C5 Fe1 P2 147.3(2)
C3 Fe1 P2 116.9(2)
C1 Fe1 P2 109.2(2)
C2 Fe1 P2 96.42(19)
C37 Fe1 P1 91.5(2)
C4 Fe1 P1 100.0(2)
C5 Fe1 P1 127.5(2)
C3 Fe1 P1 105.8(2)
C1 Fe1 P1 165.7(2)
C2 Fe1 P1 138.9(2)
P2 Fe1 P1 84.54(7)
C11 P1 C21 102.0(3)
C11 P1 C27 104.2(3)
C21 P1 C27 104.6(3)
C11 P1 Fe1 122.2(2)
C21 P1 Fe1 114.7(2)
C27 P1 Fe1 107.5(2)
C31 P2 C141 103.2(4)
C31 P2 C28 100.9(3)
C141 P2 C28 108.1(4)
C31 P2 Fe1 123.3(2)
C141 P2 Fe1 115.1(3)
C28 P2 Fe1 104.8(2)
C2 C1 C5 106.8(6)
C2 C1 C6 127.6(7)
C5 C1 C6 125.4(7)
C2 C1 Fe1 72.0(4)
C5 C1 Fe1 69.4(4)
C6 C1 Fe1 127.6(6)
C3 C2 C1 108.6(7)
C3 C2 C7 126.3(7)
C1 C2 C7 124.6(6)
C3 C2 Fe1 69.2(4)
C1 C2 Fe1 69.4(4)
C7 C2 Fe1 133.6(5)
C2 C3 C4 108.2(7)
C2 C3 C8 126.2(7)
C4 C3 C8 124.3(6)
C2 C3 Fe1 72.7(4)
C4 C3 Fe1 69.4(4)
C8 C3 Fe1 133.8(5)
C5 C4 C3 107.6(6)
C5 C4 C9 126.8(7)
C3 C4 C9 124.8(7)
C5 C4 Fe1 71.0(4)
C3 C4 Fe1 70.9(4)
C9 C4 Fe1 131.8(5)
C4 C5 C1 108.8(6)
C4 C5 C10 127.8(7)
C1 C5 C10 123.1(7)
C4 C5 Fe1 70.4(4)
C1 C5 Fe1 71.0(4)
C10 C5 Fe1 129.7(5)
C1 C6 H6A 109.5
C1 C6 H6B 109.5
H6A C6 H6B 109.5
C1 C6 H6C 109.5
H6A C6 H6C 109.5
H6B C6 H6C 109.5
C2 C7 H7A 109.5
C2 C7 H7B 109.5
H7A C7 H7B 109.5
C2 C7 H7C 109.5
H7A C7 H7C 109.5
H7B C7 H7C 109.5
C3 C8 H8A 109.5
C3 C8 H8B 109.5
H8A C8 H8B 109.5
C3 C8 H8C 109.5
H8A C8 H8C 109.5
H8B C8 H8C 109.5
C4 C9 H9A 109.5
C4 C9 H9B 109.5
H9A C9 H9B 109.5
C4 C9 H9C 109.5
H9A C9 H9C 109.5
H9B C9 H9C 109.5
C5 C10 H10A 109.5
C5 C10 H10B 109.5
H10A C10 H10B 109.5
C5 C10 H10C 109.5
H10A C10 H10C 109.5
H10B C10 H10C 109.5
C16 C11 C12 116.3(7)
C16 C11 P1 122.1(6)
C12 C11 P1 121.4(5)
C13 C12 C11 121.3(7)
C13 C12 H12 119.4
C11 C12 H12 119.4
C12 C13 C14 121.8(8)
C12 C13 H13 119.1
C14 C13 H13 119.1
C13 C14 C15 118.2(8)
C13 C14 H14 120.9
C15 C14 H14 120.9
C16 C15 C14 119.4(8)
C16 C15 H15 120.3
C14 C15 H15 120.3
C15 C16 C11 122.8(8)
C15 C16 H16 118.6
C11 C16 H16 118.6
C26 C21 C22 117.8(7)
C26 C21 P1 122.7(6)
C22 C21 P1 119.4(6)
C23 C22 C21 121.3(8)
C23 C22 H22 119.4
C21 C22 H22 119.4
C24 C23 C22 119.6(8)
C24 C23 H23 120.2
C22 C23 H23 120.2
C25 C24 C23 120.1(8)
C25 C24 H24 120
C23 C24 H24 120
C24 C25 C26 119.4(9)
C24 C25 H25 120.3
C26 C25 H25 120.3
C21 C26 C25 121.8(8)
C21 C26 H26 119.1
C25 C26 H26 119.1
C28 C27 P1 111.9(5)
C28 C27 H27A 109.2
P1 C27 H27A 109.2
C28 C27 H27B 109.2
P1 C27 H27B 109.2
H27A C27 H27B 107.9
C27 C28 P2 105.7(5)
C27 C28 H28A 110.6
P2 C28 H28A 110.6
C27 C28 H28B 110.6
P2 C28 H28B 110.6
H28A C28 H28B 108.7
C32 C31 C36 118.6(6)
C32 C31 P2 121.1(5)
C36 C31 P2 119.9(5)
C33 C32 C31 121.6(7)
C33 C32 H32 119.2
C31 C32 H32 119.2
C32 C33 C34 118.5(7)
C32 C33 H33 120.7
C34 C33 H33 120.7
C35 C34 C33 119.7(7)
C35 C34 H34 120.2
C33 C34 H34 120.2
C34 C35 C36 121.4(7)
C34 C35 H35 119.3
C36 C35 H35 119.3
C35 C36 C31 120.0(7)
C35 C36 H36 120
C31 C36 H36 120
C146 C141 C142 118.5(7)
C146 C141 P2 121.5(6)
C142 C141 P2 119.9(6)
C141 C142 C143 118.0(8)
C141 C142 H42 121
C143 C142 H42 121
C144 C143 C142 123.2(9)
C144 C143 H43 118.4
C142 C143 H43 118.4
C143 C144 C145 118.8(8)
C143 C144 H44 120.6
C145 C144 H44 120.6
C146 C145 C144 119.2(9)
C146 C145 H45 120.4
C144 C145 H45 120.4
C141 C146 C145 122.4(8)
C141 C146 H46 118.8
C145 C146 H46 118.8
C38 C37 Fe1 169.8(7)
C37 C38 C39 175.6(9)
C40 C39 C48 117.6(10)
C40 C39 C38 120.4(9)
C48 C39 C38 121.5(9)
C39 C40 C41 122.3(11)
C39 C40 H50 118.9
C41 C40 H50 118.9
C40 C41 C42 119.5(11)
C40 C41 H51 120.3
C42 C41 H51 120.3
C41 C42 C43 120.6(10)
C41 C42 H52 119.7
C43 C42 H52 119.7
C44 C43 C42 120.9(10)
C44 C43 C48 121.0(10)
C42 C43 C48 118.0(9)
C44 C43 Ru1 69.4(6)
C42 C43 Ru1 128.1(9)
C48 C43 Ru1 72.4(7)
C45 C44 C43 118.5(10)
C45 C44 Ru1 69.6(6)
C43 C44 Ru1 72.8(6)
C45 C44 H54 120.8
C43 C44 H54 120.8
Ru1 C44 H54 129
C46 C45 C44 124.5(11)
C46 C45 Ru1 74.1(7)
C44 C45 Ru1 72.7(6)
C46 C45 H55 117.7
C44 C45 H55 117.7
Ru1 C45 H55 127.8
C45 C46 C47 118.1(11)
C45 C46 Ru1 68.5(7)
C47 C46 Ru1 70.9(7)
C45 C46 H56 121
C47 C46 H56 121
Ru1 C46 H56 132.3
C46 C47 C48 120.1(10)
C46 C47 Ru1 70.9(7)
C48 C47 Ru1 72.6(7)
C46 C47 H57 120
C48 C47 H57 120
Ru1 C47 H57 128.8
C43 C48 C39 121.4(10)
C43 C48 C47 117.8(9)
C39 C48 C47 120.4(10)
C43 C48 Ru1 69.8(6)
C39 C48 Ru1 126.2(9)
C47 C48 Ru1 69.1(7)
C53 C49 C50 105(2)
C53 C49 Ru1 72.1(10)
C50 C49 Ru1 72.9(11)
C53 C49 H61 127.7
C50 C49 H61 127.7
Ru1 C49 H61 119.5
C49 C50 C51 108(2)
C49 C50 Ru1 71.1(10)
C51 C50 Ru1 70.0(9)
C49 C50 H62 126.1
C51 C50 H62 126.1
Ru1 C50 H62 124.4
C52 C51 C50 109(2)
C52 C51 Ru1 74.8(11)
C50 C51 Ru1 73.0(10)
C52 C51 H63 125.7
C50 C51 H63 125.7
Ru1 C51 H63 118.3
C51 C52 C53 105(2)
C51 C52 Ru1 69.9(10)
C53 C52 Ru1 70.2(11)
C51 C52 H64 127.6
C53 C52 H64 127.6
Ru1 C52 H64 124
C49 C53 C52 114(2)
C49 C53 Ru1 72.7(10)
C52 C53 Ru1 74.4(11)
C49 C53 H65 123
C52 C53 H65 123
Ru1 C53 H65 121.3
F1 P3 F5 90.4(4)
F1 P3 F6 90.2(3)
F5 P3 F6 178.2(4)
F1 P3 F2 178.0(4)
F5 P3 F2 90.7(4)
F6 P3 F2 88.7(4)
F1 P3 F3 91.0(4)
F5 P3 F3 92.4(4)
F6 P3 F3 89.3(4)
F2 P3 F3 90.7(4)
F1 P3 F4 89.1(4)
F5 P3 F4 89.1(3)
F6 P3 F4 89.2(3)
F2 P3 F4 89.2(3)
F3 P3 F4 178.5(4)
F16 P4 F13 97.8(8)
F16 P4 F11 103.3(9)
F13 P4 F11 104.5(8)
F16 P4 F14 82.0(9)
F13 P4 F14 174.2(8)
F11 P4 F14 81.1(6)
F16 P4 F15 166.7(12)
F13 P4 F15 88.8(8)
F11 P4 F15 86.0(7)
F14 P4 F15 90.2(8)
F16 P4 F12 85.2(10)
F13 P4 F12 84.0(7)
F11 P4 F12 166.8(8)
F14 P4 F12 90.1(7)
F15 P4 F12 84.1(8)
Cl1 C101 Cl2 114.8(7)
Cl1 C101 H10D 108.6
Cl2 C101 H10D 108.6
Cl1 C101 H10E 108.6
Cl2 C101 H10E 108.6
H10D C101 H10E 107.5
Cl3 C102 Cl4 112.0(7)
Cl3 C102 H10F 109.2
Cl4 C102 H10F 109.2
Cl3 C102 H10G 109.2
Cl4 C102 H10G 109.2
H10F C102 H10G 107.9

loop_
_geom_bond_atom_site_label_1
_geom_bond_atom_site_label_2
_geom_bond_distance
Ru1 C45 2.109(12)
Ru1 C44 2.148(11)
Ru1 C51 2.161(17)
Ru1 C53 2.169(16)
Ru1 C49 2.177(17)
Ru1 C47 2.179(13)
Ru1 C46 2.179(13)
Ru1 C43 2.192(11)
Ru1 C50 2.199(17)
Ru1 C52 2.221(17)
Ru1 C48 2.226(12)
Fe1 C37 1.871(7)
Fe1 C4 2.119(7)
Fe1 C5 2.127(7)
Fe1 C3 2.139(7)
Fe1 C1 2.149(7)
Fe1 C2 2.184(7)
Fe1 P2 2.253(2)
Fe1 P1 2.2689(19)
P1 C11 1.811(7)
P1 C21 1.823(7)
P1 C27 1.847(7)
P2 C31 1.822(7)
P2 C141 1.830(7)
P2 C28 1.846(7)
C1 C2 1.432(11)
C1 C5 1.448(10)
C1 C6 1.492(11)
C2 C3 1.410(9)
C2 C7 1.505(10)
C3 C4 1.446(11)
C3 C8 1.503(10)
C4 C5 1.406(10)
C4 C9 1.474(10)
C5 C10 1.515(10)
C6 H6A 0.98
C6 H6B 0.98
C6 H6C 0.98
C7 H7A 0.98
C7 H7B 0.98
C7 H7C 0.98
C8 H8A 0.98
C8 H8B 0.98
C8 H8C 0.98
C9 H9A 0.98
C9 H9B 0.98
C9 H9C 0.98
C10 H10A 0.98
C10 H10B 0.98
C10 H10C 0.98
C11 C16 1.399(10)
C11 C12 1.430(10)
C12 C13 1.357(10)
C12 H12 0.95
C13 C14 1.406(12)
C13 H13 0.95
C14 C15 1.408(13)
C14 H14 0.95
C15 C16 1.389(12)
C15 H15 0.95
C16 H16 0.95
C21 C26 1.389(11)
C21 C22 1.397(10)
C22 C23 1.395(11)
C22 H22 0.95
C23 C24 1.392(14)
C23 H23 0.95
C24 C25 1.389(15)
C24 H24 0.95
C25 C26 1.395(13)
C25 H25 0.95
C26 H26 0.95
C27 C28 1.490(11)
C27 H27A 0.99
C27 H27B 0.99
C28 H28A 0.99
C28 H28B 0.99
C31 C32 1.390(10)
C31 C36 1.396(10)
C32 C33 1.384(10)
C32 H32 0.95
C33 C34 1.432(11)
C33 H33 0.95
C34 C35 1.350(12)
C34 H34 0.95
C35 C36 1.395(11)
C35 H35 0.95
C36 H36 0.95
C141 C146 1.362(11)
C141 C142 1.392(11)
C142 C143 1.404(11)
C142 H42 0.95
C143 C144 1.316(12)
C143 H43 0.95
C144 C145 1.400(13)
C144 H44 0.95
C145 C146 1.366(12)
C145 H45 0.95
C146 H46 0.95
C37 C38 1.193(10)
C38 C39 1.448(13)
C39 C40 1.393(11)
C39 C48 1.445(11)
C40 C41 1.403(11)
C40 H50 0.95
C41 C42 1.423(11)
C41 H51 0.95
C42 C43 1.426(11)
C42 H52 0.95
C43 C44 1.406(10)
C43 C48 1.429(15)
C44 C45 1.375(11)
C44 H54 0.95
C45 C46 1.374(11)
C45 H55 0.95
C46 C47 1.424(11)
C46 H56 0.95
C47 C48 1.446(11)
C47 H57 0.95
C49 C53 1.316(14)
C49 C50 1.353(15)
C49 H61 0.95
C50 C51 1.382(15)
C50 H62 0.95
C51 C52 1.330(15)
C51 H63 0.95
C52 C53 1.334(15)
C52 H64 0.95
C53 H65 0.95
P3 F1 1.588(6)
P3 F5 1.598(7)
P3 F6 1.603(6)
P3 F2 1.609(6)
P3 F3 1.612(7)
P3 F4 1.612(6)
P4 F16 1.436(9)
P4 F13 1.496(10)
P4 F11 1.497(10)
P4 F14 1.542(11)
P4 F15 1.552(10)
P4 F12 1.557(12)
C101 Cl1 1.704(14)
C101 Cl2 1.708(13)
C101 H10D 0.99
C101 H10E 0.99
C102 Cl3 1.723(14)
C102 Cl4 1.750(14)
C102 H10F 0.99
C102 H10G 0.99

loop_
_geom_torsion_atom_site_label_1
_geom_torsion_atom_site_label_2
_geom_torsion_atom_site_label_3
_geom_torsion_atom_site_label_4
_geom_torsion
C37 Fe1 P1 C11 163.3(4)
C4 Fe1 P1 C11 45.0(4)
C5 Fe1 P1 C11 75.4(4)
C3 Fe1 P1 C11 4.7(4)
C1 Fe1 P1 C11 53.2(9)
C2 Fe1 P1 C11 -18.3(4)
P2 Fe1 P1 C11 -111.8(3)
C37 Fe1 P1 C21 39.3(3)
C4 Fe1 P1 C21 -79.0(3)
C5 Fe1 P1 C21 -48.7(4)
C3 Fe1 P1 C21 -119.4(3)
C1 Fe1 P1 C21 -70.8(9)
C2 Fe1 P1 C21 -142.3(4)
P2 Fe1 P1 C21 124.1(3)
C37 Fe1 P1 C27 -76.5(3)
C4 Fe1 P1 C27 165.2(3)
C5 Fe1 P1 C27 -164.5(4)
C3 Fe1 P1 C27 124.8(3)
C1 Fe1 P1 C27 173.4(9)
C2 Fe1 P1 C27 101.9(4)
P2 Fe1 P1 C27 8.3(3)
C37 Fe1 P2 C31 174.6(4)
C4 Fe1 P2 C31 -20.0(6)
C5 Fe1 P2 C31 -107.9(5)
C3 Fe1 P2 C31 -22.2(4)
C1 Fe1 P2 C31 -93.5(4)
C2 Fe1 P2 C31 -56.0(4)
P1 Fe1 P2 C31 82.7(3)
C37 Fe1 P2 C141 -57.9(4)
C4 Fe1 P2 C141 107.5(6)
C5 Fe1 P2 C141 19.6(5)
C3 Fe1 P2 C141 105.2(4)
C1 Fe1 P2 C141 34.0(4)
C2 Fe1 P2 C141 71.5(3)
P1 Fe1 P2 C141 -149.8(3)
C37 Fe1 P2 C28 60.7(4)
C4 Fe1 P2 C28 -134.0(6)
C5 Fe1 P2 C28 138.2(5)
C3 Fe1 P2 C28 -136.2(3)
C1 Fe1 P2 C28 152.6(3)
C2 Fe1 P2 C28 -169.9(3)
P1 Fe1 P2 C28 -31.3(3)
C37 Fe1 C1 C2 161.6(4)
C4 Fe1 C1 C2 -79.7(4)
C5 Fe1 C1 C2 -116.5(6)
C3 Fe1 C1 C2 -35.8(4)
P2 Fe1 C1 C2 75.7(4)
P1 Fe1 C1 C2 -88.5(9)
C37 Fe1 C1 C5 -81.9(4)
C4 Fe1 C1 C5 36.8(4)
C3 Fe1 C1 C5 80.6(4)
C2 Fe1 C1 C5 116.5(6)
P2 Fe1 C1 C5 -167.8(4)
P1 Fe1 C1 C5 28.0(11)
C37 Fe1 C1 C6 37.6(8)
C4 Fe1 C1 C6 156.3(8)
C5 Fe1 C1 C6 119.5(9)
C3 Fe1 C1 C6 -159.9(8)
C2 Fe1 C1 C6 -124.0(9)
P2 Fe1 C1 C6 -48.3(8)
P1 Fe1 C1 C6 147.5(7)
C5 C1 C2 C3 -2.8(8)
C6 C1 C2 C3 -177.7(7)
Fe1 C1 C2 C3 58.2(5)
C5 C1 C2 C7 169.5(6)
C6 C1 C2 C7 -5.4(12)
Fe1 C1 C2 C7 -129.4(7)
C5 C1 C2 Fe1 -61.1(4)
C6 C1 C2 Fe1 124.0(8)
C37 Fe1 C2 C3 -144.6(5)
C4 Fe1 C2 C3 -38.5(5)
C5 Fe1 C2 C3 -81.4(5)
C1 Fe1 C2 C3 -120.5(6)
P2 Fe1 C2 C3 126.6(4)
P1 Fe1 C2 C3 37.5(6)
C37 Fe1 C2 C1 -24.1(6)
C4 Fe1 C2 C1 82.0(5)
C5 Fe1 C2 C1 39.1(4)
C3 Fe1 C2 C1 120.5(6)
P2 Fe1 C2 C1 -112.9(4)
P1 Fe1 C2 C1 158.0(3)
C37 Fe1 C2 C7 94.6(8)
C4 Fe1 C2 C7 -159.4(8)
C5 Fe1 C2 C7 157.7(8)
C3 Fe1 C2 C7 -120.9(9)
C1 Fe1 C2 C7 118.6(9)
P2 Fe1 C2 C7 5.7(7)
P1 Fe1 C2 C7 -83.3(8)
C1 C2 C3 C4 2.3(8)
C7 C2 C3 C4 -169.8(6)
Fe1 C2 C3 C4 60.7(5)
C1 C2 C3 C8 169.6(6)
C7 C2 C3 C8 -2.6(12)
Fe1 C2 C3 C8 -132.1(7)
C1 C2 C3 Fe1 -58.3(5)
C7 C2 C3 Fe1 129.5(7)
C37 Fe1 C3 C2 77.3(8)
C4 Fe1 C3 C2 117.8(6)
C5 Fe1 C3 C2 80.1(5)
C1 Fe1 C3 C2 36.3(4)
P2 Fe1 C3 C2 -63.6(5)
P1 Fe1 C3 C2 -155.4(4)
C37 Fe1 C3 C4 -40.6(8)
C5 Fe1 C3 C4 -37.7(4)
C1 Fe1 C3 C4 -81.5(5)
C2 Fe1 C3 C4 -117.8(6)
P2 Fe1 C3 C4 178.6(4)
P1 Fe1 C3 C4 86.7(4)
C37 Fe1 C3 C8 -158.8(7)
C4 Fe1 C3 C8 -118.3(9)
C5 Fe1 C3 C8 -156.0(8)
C1 Fe1 C3 C8 160.2(8)
C2 Fe1 C3 C8 123.9(9)
P2 Fe1 C3 C8 60.4(8)
P1 Fe1 C3 C8 -31.5(8)
C2 C3 C4 C5 -0.9(8)
C8 C3 C4 C5 -168.4(6)
Fe1 C3 C4 C5 61.8(5)
C2 C3 C4 C9 169.0(7)
C8 C3 C4 C9 1.5(11)
Fe1 C3 C4 C9 -128.2(7)
C2 C3 C4 Fe1 -62.8(5)
C8 C3 C4 Fe1 129.7(7)
C37 Fe1 C4 C5 43.2(5)
C3 Fe1 C4 C5 -117.2(6)
C1 Fe1 C4 C5 -37.7(4)
C2 Fe1 C4 C5 -80.3(5)
P2 Fe1 C4 C5 -120.3(5)
P1 Fe1 C4 C5 140.1(4)
C37 Fe1 C4 C3 160.4(4)
C5 Fe1 C4 C3 117.2(6)
C1 Fe1 C4 C3 79.6(5)
C2 Fe1 C4 C3 37.0(4)
P2 Fe1 C4 C3 -3.1(8)
P1 Fe1 C4 C3 -102.6(4)
C37 Fe1 C4 C9 -79.6(8)
C5 Fe1 C4 C9 -122.7(9)
C3 Fe1 C4 C9 120.0(9)
C1 Fe1 C4 C9 -160.4(8)
C2 Fe1 C4 C9 157.0(8)
P2 Fe1 C4 C9 116.9(7)
P1 Fe1 C4 C9 17.4(7)
C3 C4 C5 C1 -0.9(7)
C9 C4 C5 C1 -170.5(7)
Fe1 C4 C5 C1 60.9(5)
C3 C4 C5 C10 172.6(7)
C9 C4 C5 C10 3.0(12)
Fe1 C4 C5 C10 -125.6(7)
C3 C4 C5 Fe1 -61.8(5)
C9 C4 C5 Fe1 128.5(7)
C2 C1 C5 C4 2.3(7)
C6 C1 C5 C4 177.3(7)
Fe1 C1 C5 C4 -60.5(5)
C2 C1 C5 C10 -171.6(6)
C6 C1 C5 C10 3.5(11)
Fe1 C1 C5 C10 125.6(7)
C2 C1 C5 Fe1 62.8(5)
C6 C1 C5 Fe1 -122.2(8)
C37 Fe1 C5 C4 -142.6(5)
C3 Fe1 C5 C4 38.7(4)
C1 Fe1 C5 C4 118.9(6)
C2 Fe1 C5 C4 80.9(5)
P2 Fe1 C5 C4 140.6(4)
P1 Fe1 C5 C4 -52.7(5)
C37 Fe1 C5 C1 98.5(4)
C4 Fe1 C5 C1 -118.9(6)
C3 Fe1 C5 C1 -80.2(4)
C2 Fe1 C5 C1 -38.1(4)
P2 Fe1 C5 C1 21.7(6)
P1 Fe1 C5 C1 -171.6(3)
C37 Fe1 C5 C10 -19.2(7)
C4 Fe1 C5 C10 123.4(9)
C3 Fe1 C5 C10 162.1(8)
C1 Fe1 C5 C10 -117.7(9)
C2 Fe1 C5 C10 -155.8(8)
P2 Fe1 C5 C10 -96.0(7)
P1 Fe1 C5 C10 70.7(7)
C21 P1 C11 C16 -155.3(6)
C27 P1 C11 C16 -46.7(7)
Fe1 P1 C11 C16 75.0(6)
C21 P1 C11 C12 29.3(6)
C27 P1 C11 C12 137.9(6)
Fe1 P1 C11 C12 -100.4(5)
C16 C11 C12 C13 1.2(10)
P1 C11 C12 C13 176.9(6)
C11 C12 C13 C14 -1.5(11)
C12 C13 C14 C15 3.9(11)
C13 C14 C15 C16 -6.0(11)
C14 C15 C16 C11 6.0(12)
C12 C11 C16 C15 -3.5(11)
P1 C11 C16 C15 -179.1(6)
C11 P1 C21 C26 -113.1(7)
C27 P1 C21 C26 138.6(7)
Fe1 P1 C21 C26 21.1(8)
C11 P1 C21 C22 67.1(7)
C27 P1 C21 C22 -41.2(7)
Fe1 P1 C21 C22 -158.7(5)
C26 C21 C22 C23 -0.5(12)
P1 C21 C22 C23 179.3(7)
C21 C22 C23 C24 0.9(14)
C22 C23 C24 C25 0.5(15)
C23 C24 C25 C26 -2.2(15)
C22 C21 C26 C25 -1.2(13)
P1 C21 C26 C25 178.9(7)
C24 C25 C26 C21 2.6(15)
C11 P1 C27 C28 154.2(5)
C21 P1 C27 C28 -99.1(6)
Fe1 P1 C27 C28 23.2(6)
P1 C27 C28 P2 -48.7(6)
C31 P2 C28 C27 -75.3(6)
C141 P2 C28 C27 176.8(5)
Fe1 P2 C28 C27 53.6(5)
C141 P2 C31 C32 -138.8(6)
C28 P2 C31 C32 109.5(6)
Fe1 P2 C31 C32 -6.3(7)
C141 P2 C31 C36 48.2(7)
C28 P2 C31 C36 -63.6(7)
Fe1 P2 C31 C36 -179.4(5)
C36 C31 C32 C33 -2.2(10)
P2 C31 C32 C33 -175.4(6)
C31 C32 C33 C34 2.2(11)
C32 C33 C34 C35 -1.1(12)
C33 C34 C35 C36 -0.1(12)
C34 C35 C36 C31 0.1(12)
C32 C31 C36 C35 1.0(11)
P2 C31 C36 C35 174.3(6)
C31 P2 C141 C146 -144.5(7)
C28 P2 C141 C146 -38.3(8)
Fe1 P2 C141 C146 78.4(8)
C31 P2 C141 C142 40.0(7)
C28 P2 C141 C142 146.2(6)
Fe1 P2 C141 C142 -97.1(7)
C146 C141 C142 C143 -3.7(12)
P2 C141 C142 C143 172.0(6)
C141 C142 C143 C144 2.4(12)
C142 C143 C144 C145 1.3(13)
C143 C144 C145 C146 -3.7(14)
C142 C141 C146 C145 1.3(14)
P2 C141 C146 C145 -174.2(8)
C144 C145 C146 C141 2.4(15)
C4 Fe1 C37 C38 -50(4)
C5 Fe1 C37 C38 -25(4)
C3 Fe1 C37 C38 -23(4)
C1 Fe1 C37 C38 14(4)
C2 Fe1 C37 C38 29(4)
P2 Fe1 C37 C38 123(4)
P1 Fe1 C37 C38 -153(4)
C48 C39 C40 C41 10(2)
C38 C39 C40 C41 -178.0(12)
C39 C40 C41 C42 -8(2)
C40 C41 C42 C43 3(2)
C41 C42 C43 C44 175.0(11)
C41 C42 C43 C48 -1.1(19)
C41 C42 C43 Ru1 87.9(14)
C45 Ru1 C43 C44 30.3(6)
C51 Ru1 C43 C44 -106.6(8)
C53 Ru1 C43 C44 -73(2)
C49 Ru1 C43 C44 -169.2(13)
C47 Ru1 C43 C44 104.5(7)
C46 Ru1 C43 C44 66.8(6)
C50 Ru1 C43 C44 -145.2(8)
C52 Ru1 C43 C44 -73.2(9)
C48 Ru1 C43 C44 134.1(9)
C45 Ru1 C43 C42 144.1(11)
C44 Ru1 C43 C42 113.8(12)
C51 Ru1 C43 C42 7.2(11)
C53 Ru1 C43 C42 41(2)
C49 Ru1 C43 C42 -55.5(17)
C47 Ru1 C43 C42 -141.7(10)
C46 Ru1 C43 C42 -179.4(10)
C50 Ru1 C43 C42 -31.5(12)
C52 Ru1 C43 C42 40.6(12)
C48 Ru1 C43 C42 -112.2(12)
C45 Ru1 C43 C48 -103.8(7)
C44 Ru1 C43 C48 -134.1(9)
C51 Ru1 C43 C48 119.4(7)
C53 Ru1 C43 C48 153.0(18)
C49 Ru1 C43 C48 56.7(15)
C47 Ru1 C43 C48 -29.6(6)
C46 Ru1 C43 C48 -67.3(6)
C50 Ru1 C43 C48 80.7(8)
C52 Ru1 C43 C48 152.8(8)
C42 C43 C44 C45 -177.3(12)
C48 C43 C44 C45 -1.4(13)
Ru1 C43 C44 C45 -54.4(7)
C42 C43 C44 Ru1 -122.9(11)
C48 C43 C44 Ru1 53.0(10)
C51 Ru1 C44 C45 -141.4(8)
C53 Ru1 C44 C45 -72.9(11)
C49 Ru1 C44 C45 -81(4)
C47 Ru1 C44 C45 64.7(6)
C46 Ru1 C44 C45 27.5(6)
C43 Ru1 C44 C45 130.3(9)
C50 Ru1 C44 C45 -168.9(10)
C52 Ru1 C44 C45 -103.5(8)
C48 Ru1 C44 C45 102.2(7)
C45 Ru1 C44 C43 -130.3(9)
C51 Ru1 C44 C43 88.3(8)
C53 Ru1 C44 C43 156.8(10)
C49 Ru1 C44 C43 149(4)
C47 Ru1 C44 C43 -65.6(7)
C46 Ru1 C44 C43 -102.8(7)
C50 Ru1 C44 C43 60.8(11)
C52 Ru1 C44 C43 126.2(8)
C48 Ru1 C44 C43 -28.2(6)
C43 C44 C45 C46 0.1(14)
Ru1 C44 C45 C46 -55.8(10)
C43 C44 C45 Ru1 55.9(7)
C44 Ru1 C45 C46 134.9(10)
C51 Ru1 C45 C46 -164.1(10)
C53 Ru1 C45 C46 -93.9(9)
C49 Ru1 C45 C46 -60.8(11)
C47 Ru1 C45 C46 29.6(6)
C43 Ru1 C45 C46 104.5(8)
C52 Ru1 C45 C46 -132.9(8)
C48 Ru1 C45 C46 67.4(7)
C51 Ru1 C45 C44 61.0(12)
C53 Ru1 C45 C44 131.2(8)
C49 Ru1 C45 C44 164.3(9)
C47 Ru1 C45 C44 -105.3(7)
C46 Ru1 C45 C44 -134.9(10)
C43 Ru1 C45 C44 -30.4(6)
C52 Ru1 C45 C44 92.2(8)
C48 Ru1 C45 C44 -67.4(6)
C44 C45 C46 C47 2.6(18)
Ru1 C45 C46 C47 -52.6(11)
C44 C45 C46 Ru1 55.2(10)
C44 Ru1 C46 C45 -27.8(6)
C51 Ru1 C46 C45 78(3)
C53 Ru1 C46 C45 103.2(8)
C49 Ru1 C46 C45 141.6(8)
C47 Ru1 C46 C45 -132.1(10)
C43 Ru1 C46 C45 -65.0(7)
C50 Ru1 C46 C45 168.5(10)
C52 Ru1 C46 C45 69.5(11)
C48 Ru1 C46 C45 -102.3(8)
C45 Ru1 C46 C47 132.1(10)
C44 Ru1 C46 C47 104.4(7)
C51 Ru1 C46 C47 -150(3)
C53 Ru1 C46 C47 -124.7(8)
C49 Ru1 C46 C47 -86.3(8)
C43 Ru1 C46 C47 67.1(7)
C50 Ru1 C46 C47 -59.4(12)
C52 Ru1 C46 C47 -158.3(9)
C48 Ru1 C46 C47 29.8(6)
C45 C46 C47 C48 -4.1(18)
Ru1 C46 C47 C48 -55.6(11)
C45 C46 C47 Ru1 51.5(10)
C45 Ru1 C47 C46 -29.0(6)
C44 Ru1 C47 C46 -65.6(7)
C51 Ru1 C47 C46 169.3(13)
C53 Ru1 C47 C46 76.6(10)
C49 Ru1 C47 C46 108.4(8)
C43 Ru1 C47 C46 -102.5(7)
C50 Ru1 C47 C46 145.8(8)
C52 Ru1 C47 C46 71(2)
C48 Ru1 C47 C46 -131.6(10)
C45 Ru1 C47 C48 102.6(7)
C44 Ru1 C47 C48 66.0(7)
C51 Ru1 C47 C48 -59.1(15)
C53 Ru1 C47 C48 -151.8(8)
C49 Ru1 C47 C48 -120.0(8)
C46 Ru1 C47 C48 131.6(10)
C43 Ru1 C47 C48 29.2(6)
C50 Ru1 C47 C48 -82.6(9)
C52 Ru1 C47 C48 -157.5(19)
C44 C43 C48 C39 -172.6(11)
C42 C43 C48 C39 3.5(18)
Ru1 C43 C48 C39 -120.9(12)
C44 C43 C48 C47 -0.2(17)
C42 C43 C48 C47 175.9(12)
Ru1 C43 C48 C47 51.5(10)
C44 C43 C48 Ru1 -51.6(9)
C42 C43 C48 Ru1 124.4(11)
C40 C39 C48 C43 -7.9(19)
C38 C39 C48 C43 -179.5(11)
C40 C39 C48 C47 179.9(12)
C38 C39 C48 C47 8.3(18)
C40 C39 C48 Ru1 -94.9(13)
C38 C39 C48 Ru1 93.5(13)
C46 C47 C48 C43 2.9(18)
Ru1 C47 C48 C43 -51.8(10)
C46 C47 C48 C39 175.4(12)
Ru1 C47 C48 C39 120.6(12)
C46 C47 C48 Ru1 54.8(11)
C45 Ru1 C48 C43 65.5(6)
C44 Ru1 C48 C43 28.2(6)
C51 Ru1 C48 C43 -77.6(9)
C53 Ru1 C48 C43 -160.6(15)
C49 Ru1 C48 C43 -151.2(9)
C47 Ru1 C48 C43 132.2(10)
C46 Ru1 C48 C43 102.5(7)
C50 Ru1 C48 C43 -114.9(8)
C52 Ru1 C48 C43 -63.1(16)
C45 Ru1 C48 C39 -179.7(10)
C44 Ru1 C48 C39 143.0(11)
C51 Ru1 C48 C39 37.2(12)
C53 Ru1 C48 C39 -46(2)
C49 Ru1 C48 C39 -36.4(13)
C47 Ru1 C48 C39 -113.0(12)
C46 Ru1 C48 C39 -142.7(11)
C43 Ru1 C48 C39 114.8(12)
C50 Ru1 C48 C39 -0.1(12)
C52 Ru1 C48 C39 51.7(19)
C45 Ru1 C48 C47 -66.7(7)
C44 Ru1 C48 C47 -104.0(7)
C51 Ru1 C48 C47 150.2(8)
C53 Ru1 C48 C47 67.3(17)
C49 Ru1 C48 C47 76.7(10)
C46 Ru1 C48 C47 -29.7(6)
C43 Ru1 C48 C47 -132.2(10)
C50 Ru1 C48 C47 112.9(8)
C52 Ru1 C48 C47 164.7(14)
C45 Ru1 C49 C53 -58.8(16)
C44 Ru1 C49 C53 10(5)
C51 Ru1 C49 C53 74.9(13)
C47 Ru1 C49 C53 -134.5(12)
C46 Ru1 C49 C53 -94.4(13)
C43 Ru1 C49 C53 149.6(13)
C50 Ru1 C49 C53 112.2(18)
C52 Ru1 C49 C53 34.3(11)
C48 Ru1 C49 C53 -173.5(11)
C45 Ru1 C49 C50 -171.0(9)
C44 Ru1 C49 C50 -102(4)
C51 Ru1 C49 C50 -37.3(10)
C53 Ru1 C49 C50 -112.2(18)
C47 Ru1 C49 C50 113.4(11)
C46 Ru1 C49 C50 153.5(10)
C43 Ru1 C49 C50 37.5(19)
C52 Ru1 C49 C50 -77.9(12)
C48 Ru1 C49 C50 74.4(12)
C53 C49 C50 C51 -4.9(14)
Ru1 C49 C50 C51 60.7(9)
C53 C49 C50 Ru1 -65.6(10)
C44 Ru1 C50 C49 162.5(9)
C51 Ru1 C50 C49 117.9(17)
C53 Ru1 C50 C49 39.2(10)
C47 Ru1 C50 C49 -81.1(12)
C46 Ru1 C50 C49 -44.4(16)
C43 Ru1 C50 C49 -160.1(10)
C52 Ru1 C50 C49 80.7(12)
C48 Ru1 C50 C49 -121.0(10)
C44 Ru1 C50 C51 44.6(16)
C53 Ru1 C50 C51 -78.8(12)
C49 Ru1 C50 C51 -117.9(17)
C47 Ru1 C50 C51 161.0(11)
C46 Ru1 C50 C51 -162.3(10)
C43 Ru1 C50 C51 82.0(12)
C52 Ru1 C50 C51 -37.2(10)
C48 Ru1 C50 C51 121.0(11)
C49 C50 C51 C52 5.6(15)
Ru1 C50 C51 C52 67.0(11)
C49 C50 C51 Ru1 -61.4(10)
C45 Ru1 C51 C52 55.1(16)
C44 Ru1 C51 C52 91.0(12)
C53 Ru1 C51 C52 -38.0(10)
C49 Ru1 C51 C52 -78.9(12)
C47 Ru1 C51 C52 -151.4(12)
C46 Ru1 C51 C52 -11(4)
C43 Ru1 C51 C52 131.0(11)
C50 Ru1 C51 C52 -115.3(18)
C48 Ru1 C51 C52 169.8(11)
C45 Ru1 C51 C50 170.4(10)
C44 Ru1 C51 C50 -153.8(11)
C53 Ru1 C51 C50 77.2(12)
C49 Ru1 C51 C50 36.3(10)
C47 Ru1 C51 C50 -36(2)
C46 Ru1 C51 C50 105(3)
C43 Ru1 C51 C50 -113.8(11)
C52 Ru1 C51 C50 115.3(18)
C48 Ru1 C51 C50 -74.9(13)
C50 C51 C52 C53 -3.8(17)
Ru1 C51 C52 C53 62.0(12)
C50 C51 C52 Ru1 -65.8(10)
C45 Ru1 C52 C51 -144.3(11)
C44 Ru1 C52 C51 -103.7(12)
C53 Ru1 C52 C51 115.0(18)
C49 Ru1 C52 C51 80.8(13)
C47 Ru1 C52 C51 122.7(19)
C46 Ru1 C52 C51 177.3(10)
C43 Ru1 C52 C51 -65.1(14)
C50 Ru1 C52 C51 39.0(11)
C48 Ru1 C52 C51 -22(2)
C45 Ru1 C52 C53 100.8(11)
C44 Ru1 C52 C53 141.3(11)
C51 Ru1 C52 C53 -115.0(18)
C49 Ru1 C52 C53 -34.2(11)
C47 Ru1 C52 C53 8(3)
C46 Ru1 C52 C53 62.4(14)
C43 Ru1 C52 C53 179.9(10)
C50 Ru1 C52 C53 -76.0(12)
C48 Ru1 C52 C53 -136.6(13)
C50 C49 C53 C52 2.6(18)
Ru1 C49 C53 C52 -63.5(13)
C50 C49 C53 Ru1 66.2(10)
C51 C52 C53 C49 1(2)
Ru1 C52 C53 C49 62.5(12)
C51 C52 C53 Ru1 -61.7(11)
C45 Ru1 C53 C49 142.1(12)
C44 Ru1 C53 C49 -177.6(11)
C51 Ru1 C53 C49 -83.9(13)
C47 Ru1 C53 C49 60.9(15)
C46 Ru1 C53 C49 101.3(13)
C43 Ru1 C53 C49 -122.1(19)
C50 Ru1 C53 C49 -40.1(11)
C52 Ru1 C53 C49 -121.9(19)
C48 Ru1 C53 C49 14(2)
C45 Ru1 C53 C52 -96.0(12)
C44 Ru1 C53 C52 -55.7(15)
C51 Ru1 C53 C52 38.0(10)
C49 Ru1 C53 C52 121.9(19)
C47 Ru1 C53 C52 -177.3(10)
C46 Ru1 C53 C52 -136.8(11)
C43 Ru1 C53 C52 0(3)
C50 Ru1 C53 C52 81.8(13)
C48 Ru1 C53 C52 135.8(14)
